data_4506598
loop_
_publ_author_name
'Shi, Peng-fei'
'Chen, Zhi'
'Xiong, Gang'
'Shen, Bo'
'Sun, Jing-Zhe'
'Cheng, Peng'
'Zhao, Bin'

_publ_section_title
;
 Structures, Luminescence, and Magnetic Properties of Several
 Three-Dimensional Lanthanide--Organic Frameworks Comprising
 4-Carboxyphenoxy Acetic Acid
;
_journal_issue 11
_journal_name_full 'Crystal Growth &amp; Design'
_journal_page_first 5203
_journal_paper_doi 10.1021/cg300277m
_journal_volume 12
_journal_year 2012
_chemical_formula_sum 'C54 H46 Eu4 O35'
_chemical_formula_weight 1862.75
_chemical_name_systematic
; 
 ? 
;
_space_group_IT_number 2
_symmetry_cell_setting triclinic
_symmetry_space_group_name_Hall '-P 1'
_symmetry_space_group_name_H-M 'P -1'
_atom_sites_solution_hydrogens geom
_atom_sites_solution_primary direct
_atom_sites_solution_secondary difmap
_audit_creation_method SHELXL-97
_cell_angle_alpha 92.582(7)
_cell_angle_beta 91.232(8)
_cell_angle_gamma 90.657(8)
_cell_formula_units_Z 2
_cell_length_a 7.745(3)
_cell_length_b 16.768(7)
_cell_length_c 21.273(9)
_cell_measurement_temperature 386(2)
_cell_volume 2759(2)
_computing_structure_refinement 'SHELXL-97 (Sheldrick, 1997)'
_computing_structure_solution 'SHELXS-97 (Sheldrick, 1990)'
_diffrn_ambient_temperature 386(2)
_diffrn_measured_fraction_theta_full 0.941
_diffrn_measured_fraction_theta_max 0.941
_diffrn_measurement_method '\w scans'
_diffrn_radiation_monochromator graphite
_diffrn_radiation_source 'fine-focus sealed tube'
_diffrn_radiation_type MoK\a
_diffrn_radiation_wavelength 0.71073
_diffrn_reflns_av_R_equivalents 0.1113
_diffrn_reflns_av_sigmaI/netI 0.1818
_diffrn_reflns_limit_h_max 9
_diffrn_reflns_limit_h_min -9
_diffrn_reflns_limit_k_max 20
_diffrn_reflns_limit_k_min -20
_diffrn_reflns_limit_l_max 26
_diffrn_reflns_limit_l_min -26
_diffrn_reflns_number 23230
_diffrn_reflns_theta_full 25.80
_diffrn_reflns_theta_max 25.80
_diffrn_reflns_theta_min 1.58
_exptl_absorpt_coefficient_mu 4.595
_exptl_absorpt_correction_T_max 1.000
_exptl_absorpt_correction_T_min 0.418
_exptl_absorpt_correction_type multi-scan
_exptl_crystal_colour colorless
_exptl_crystal_density_diffrn 2.242
_exptl_crystal_density_method 'not measured'
_exptl_crystal_F_000 1804
_exptl_crystal_size_max 0.02
_exptl_crystal_size_mid 0.01
_exptl_crystal_size_min 0.005
_refine_diff_density_max 3.379
_refine_diff_density_min -1.835
_refine_diff_density_rms 0.267
_refine_ls_extinction_method none
_refine_ls_goodness_of_fit_ref 1.043
_refine_ls_hydrogen_treatment constr
_refine_ls_matrix_type full
_refine_ls_number_parameters 838
_refine_ls_number_reflns 10004
_refine_ls_number_restraints 12
_refine_ls_restrained_S_all 1.043
_refine_ls_R_factor_all 0.1257
_refine_ls_R_factor_gt 0.0965
_refine_ls_shift/su_max 0.013
_refine_ls_shift/su_mean 0.001
_refine_ls_structure_factor_coef Fsqd
_refine_ls_weighting_details 'calc w=1/[\s^2^(Fo^2^)+(0.0320P)^2^+0.0000P] where P=(Fo^2^+2Fc^2^)/3'
_refine_ls_weighting_scheme calc
_refine_ls_wR_factor_gt 0.1579
_refine_ls_wR_factor_ref 0.1724
_reflns_number_gt 7001
_reflns_number_total 10004
_reflns_threshold_expression >2sigma(I)
_cod_data_source_file cg300277m_si_002.cif
_cod_data_source_block 1
_cod_depositor_comments
;
The following automatic conversions were performed:

'_symmetry_cell_setting' value 'Triclinic' changed to 'triclinic'
according to /home/saulius/struct/CIF-dictionaries/cif_core.dic
dictionary named 'cif_core.dic' version 2.4.2 from 2011-04-26.

Automatic conversion script
Id: cif_fix_values 1891 2012-01-12 08:04:46Z andrius 
;
_cod_original_cell_volume 2759.1(19)
_cod_original_sg_symbol_H-M P-1
_cod_database_code 4506598

loop_
_symmetry_equiv_pos_as_xyz
'x, y, z'
'-x, -y, -z'

loop_
_atom_site_label
_atom_site_type_symbol
_atom_site_fract_x
_atom_site_fract_y
_atom_site_fract_z
_atom_site_U_iso_or_equiv
_atom_site_adp_type
_atom_site_occupancy
_atom_site_symmetry_multiplicity
_atom_site_calc_flag
_atom_site_refinement_flags
Eu1 Eu 0.57956(10) 0.11564(4) 0.49847(4) 0.0235(2) Uani 1 1 d .
Eu2 Eu 1.05323(10) 0.30804(5) 0.95900(4) 0.0257(2) Uani 1 1 d .
Eu3 Eu 0.55067(10) 0.22834(5) 0.96264(4) 0.0256(2) Uani 1 1 d .
Eu4 Eu 1.07813(10) 0.38399(4) 0.49176(4) 0.0237(2) Uani 1 1 d .
C1 C 0.6166(18) -0.0107(9) 0.6218(7) 0.025(3) Uani 1 1 d .
C2 C 0.6720(18) -0.0085(9) 0.6896(7) 0.025(3) Uani 1 1 d U
C3 C 0.741(2) 0.0603(8) 0.7213(7) 0.024(3) Uani 1 1 d .
H3 H 0.7486 0.1072 0.6997 0.029 Uiso 1 1 calc R
C4 C 0.7997(19) 0.0609(8) 0.7841(7) 0.024(3) Uani 1 1 d .
H4 H 0.8503 0.1062 0.8039 0.029 Uiso 1 1 calc R
C5 C 0.779(2) -0.0093(8) 0.8156(7) 0.026(4) Uani 1 1 d .
C6 C 0.707(2) -0.0769(9) 0.7876(8) 0.032(4) Uani 1 1 d .
H6 H 0.6936 -0.1223 0.8107 0.038 Uiso 1 1 calc R
O35 O 0.4428(16) 0.9871(7) 0.9085(6) 0.050(4) Uani 1 1 d .
H35C H 0.3579 0.9664 0.8874 0.075 Uiso 1 1 d R
H35D H 0.4292 0.9800 0.9474 0.075 Uiso 1 1 d R
C7 C 0.656(2) -0.0780(9) 0.7256(7) 0.029(4) Uani 1 1 d .
H7 H 0.6107 -0.1248 0.7066 0.034 Uiso 1 1 calc R
C8 C 0.973(2) 0.0357(9) 0.9021(7) 0.033(4) Uani 1 1 d .
H8A H 1.0479 0.0486 0.8679 0.039 Uiso 1 1 calc R
H8B H 1.0413 0.0074 0.9325 0.039 Uiso 1 1 calc R
C9 C 0.908(2) 0.1149(9) 0.9342(7) 0.029(4) Uani 1 1 d .
C10 C 1.335(2) 0.2005(9) 0.8536(8) 0.029(4) Uani 1 1 d .
C11 C 1.2461(19) 0.1831(8) 0.7894(7) 0.021(3) Uani 1 1 d .
C12 C 1.1275(19) 0.2361(9) 0.7638(7) 0.028(4) Uani 1 1 d .
H12 H 1.0965 0.2824 0.7864 0.033 Uiso 1 1 calc R
C13 C 1.058(2) 0.2184(9) 0.7047(7) 0.027(3) Uani 1 1 d .
H13 H 0.9837 0.2543 0.6863 0.032 Uiso 1 1 calc R
C14 C 1.0978(19) 0.1478(8) 0.6725(7) 0.021(3) Uani 1 1 d U
C15 C 1.220(2) 0.0935(9) 0.6987(8) 0.033(4) Uani 1 1 d .
H15 H 1.2497 0.0467 0.6766 0.040 Uiso 1 1 calc R
C16 C 1.2916(18) 0.1123(10) 0.7568(7) 0.030(4) Uani 1 1 d .
H16 H 1.3705 0.0781 0.7747 0.036 Uiso 1 1 calc R
C17 C 1.058(2) 0.0660(9) 0.5778(7) 0.030(4) Uani 1 1 d .
H17A H 0.9719 0.0570 0.5443 0.036 Uiso 1 1 calc R
H17B H 1.0567 0.0197 0.6036 0.036 Uiso 1 1 calc R
C18 C 1.232(2) 0.0738(10) 0.5495(7) 0.030(4) Uani 1 1 d .
C19 C 0.8355(19) 0.3265(9) 0.8509(7) 0.024(3) Uani 1 1 d .
C20 C 0.7535(18) 0.3345(8) 0.7882(7) 0.020(3) Uani 1 1 d .
C21 C 0.6295(18) 0.2815(9) 0.7611(6) 0.023(3) Uani 1 1 d .
H21 H 0.5938 0.2382 0.7835 0.028 Uiso 1 1 calc R
C22 C 0.559(2) 0.2914(8) 0.7024(7) 0.026(3) Uani 1 1 d .
H22 H 0.4809 0.2538 0.6849 0.031 Uiso 1 1 calc R
C23 C 0.6038(18) 0.3570(9) 0.6689(7) 0.024(3) Uani 1 1 d .
C24 C 0.7375(19) 0.4095(9) 0.6923(7) 0.026(3) Uani 1 1 d .
H24 H 0.7755 0.4513 0.6687 0.031 Uiso 1 1 calc R
C25 C 0.812(2) 0.3970(10) 0.7523(8) 0.034(4) Uani 1 1 d .
H25 H 0.9009 0.4306 0.7681 0.041 Uiso 1 1 calc R
C26 C 0.561(2) 0.4352(9) 0.5792(6) 0.028(4) Uani 1 1 d .
H26A H 0.5681 0.4820 0.6078 0.033 Uiso 1 1 calc R
H26B H 0.4711 0.4438 0.5481 0.033 Uiso 1 1 calc R
C27 C 0.737(2) 0.4243(9) 0.5458(6) 0.028(4) Uani 1 1 d .
C28 C 0.8787(17) 0.4866(9) 0.3761(7) 0.021(3) Uani 1 1 d .
C29 C 0.8257(18) 0.4839(9) 0.3086(7) 0.022(3) Uani 1 1 d .
C30 C 0.8456(19) 0.4151(9) 0.2718(8) 0.028(4) Uani 1 1 d .
H30 H 0.8943 0.3705 0.2892 0.034 Uiso 1 1 calc R
C31 C 0.792(2) 0.4118(9) 0.2076(8) 0.028(4) Uani 1 1 d .
H31 H 0.8156 0.3670 0.1821 0.034 Uiso 1 1 calc R
C32 C 0.7057(19) 0.4752(9) 0.1831(7) 0.024(3) Uani 1 1 d .
C33 C 0.693(2) 0.5442(10) 0.2168(7) 0.034(4) Uani 1 1 d .
H33 H 0.6453 0.5885 0.1986 0.041 Uiso 1 1 calc R
C34 C 0.752(2) 0.5493(9) 0.2807(8) 0.032(4) Uani 1 1 d .
H34 H 0.7414 0.5971 0.3041 0.038 Uiso 1 1 calc R
C35 C 0.5175(18) 0.5117(9) 0.0987(7) 0.025(3) Uani 1 1 d .
H35A H 0.4504 0.5317 0.1339 0.030 Uiso 1 1 calc R
H35B H 0.4407 0.4797 0.0709 0.030 Uiso 1 1 calc R
C36 C 0.5840(19) 0.5819(8) 0.0635(6) 0.020(3) Uani 1 1 d .
C37 C 0.797(2) 0.2146(10) 1.0653(7) 0.031(4) Uani 1 1 d .
C38 C 0.926(2) 0.2021(10) 1.1162(8) 0.039(4) Uani 1 1 d .
H38A H 1.0304 0.2300 1.1198 0.046 Uiso 1 1 calc R
H38B H 0.9758 0.1593 1.0898 0.046 Uiso 1 1 d R
C39 C 0.903(2) 0.1613(9) 1.2204(8) 0.036(4) Uani 1 1 d .
C40 C 0.798(2) 0.1141(10) 1.2566(9) 0.037(4) Uani 1 1 d .
H40 H 0.7217 0.0763 1.2382 0.044 Uiso 1 1 calc R
C41 C 0.815(2) 0.1270(10) 1.3244(8) 0.036(4) Uani 1 1 d .
H41 H 0.7482 0.0969 1.3508 0.043 Uiso 1 1 calc R
C42 C 0.928(2) 0.1839(8) 1.3494(7) 0.028(4) Uani 1 1 d .
C43 C 1.026(2) 0.2296(10) 1.3155(7) 0.031(4) Uani 1 1 d .
H43 H 1.1011 0.2674 1.3345 0.037 Uiso 1 1 calc R
C44 C 1.012(2) 0.2193(9) 1.2484(7) 0.029(4) Uani 1 1 d .
H44 H 1.0759 0.2520 1.2233 0.035 Uiso 1 1 calc R
C45 C 0.928(2) 0.1991(9) 1.4223(7) 0.031(4) Uani 1 1 d .
C46 C 0.257(2) 0.3194(9) 1.0746(8) 0.033(4) Uani 1 1 d .
C47 C 0.321(2) 0.3286(9) 1.1430(8) 0.032(4) Uani 1 1 d .
C48 C 0.251(2) 0.3874(9) 1.1785(8) 0.032(4) Uani 1 1 d .
H48 H 0.1739 0.4228 1.1608 0.038 Uiso 1 1 calc R
C49 C 0.296(2) 0.3942(9) 1.2440(7) 0.025(3) Uani 1 1 d .
H49 H 0.2472 0.4339 1.2695 0.030 Uiso 1 1 calc R
C50 C 0.409(2) 0.3443(9) 1.2689(7) 0.032(4) Uani 1 1 d .
C51 C 0.486(2) 0.2832(9) 1.2332(8) 0.037(4) Uani 1 1 d .
H51 H 0.5645 0.2489 1.2511 0.044 Uiso 1 1 calc R
C52 C 0.439(2) 0.2758(12) 1.1683(8) 0.046(5) Uani 1 1 d .
H52 H 0.4863 0.2358 1.1427 0.055 Uiso 1 1 calc R
C53 C 0.520(2) 0.2980(9) 1.3680(7) 0.036(4) Uani 1 1 d .
H53A H 0.6425 0.3101 1.3707 0.043 Uiso 1 1 calc R
H53B H 0.5045 0.2456 1.3473 0.043 Uiso 1 1 calc R
C54 C 0.4476(19) 0.2967(9) 1.4349(7) 0.029(4) Uani 1 1 d .
O1 O 0.7045(14) 0.2099(6) 0.5759(5) 0.031(3) Uani 1 1 d .
H1 H 0.8147 0.2105 0.5727 0.047 Uiso 1 1 d R
H1A H 0.6661 0.2568 0.5698 0.047 Uiso 1 1 d R
O2 O 0.6296(13) 0.0558(6) 0.5946(5) 0.027(2) Uani 1 1 d .
O3 O 0.5600(13) -0.0743(6) 0.5974(5) 0.027(2) Uani 1 1 d .
O4 O 0.8346(14) -0.0159(6) 0.8778(5) 0.028(2) Uani 1 1 d .
O5 O 0.7475(12) 0.1220(6) 0.9407(5) 0.027(2) Uani 1 1 d .
O6 O 1.0298(13) 0.1612(6) 0.9535(5) 0.028(2) Uani 1 1 d .
O7 O 0.3647(14) 0.1146(6) 0.9830(5) 0.032(3) Uani 1 1 d .
H7A H 0.3560 0.1099 1.0230 0.048 Uiso 1 1 d R
H7B H 0.2634 0.1217 0.9669 0.048 Uiso 1 1 d R
O8 O 0.3213(14) 0.2720(6) 1.0338(5) 0.028(2) Uani 1 1 d .
O9 O 0.1295(14) 0.3612(7) 1.0601(5) 0.037(3) Uani 1 1 d .
O10 O 0.4371(16) 0.3546(6) 1.3325(5) 0.037(3) Uani 1 1 d .
O11 O 0.4986(14) 0.2428(6) 1.4680(5) 0.032(3) Uani 1 1 d .
O12 O 0.3417(14) 0.3521(6) 1.4515(5) 0.031(3) Uani 1 1 d .
O13 O 0.8397(13) 0.1480(6) 1.4517(5) 0.028(2) Uani 1 1 d .
O14 O 1.0038(14) 0.2580(6) 1.4474(5) 0.035(3) Uani 1 1 d .
O15 O 0.8786(15) 0.1466(6) 1.1573(5) 0.032(3) Uani 1 1 d .
O16 O 0.6478(13) 0.1760(6) 1.0638(4) 0.027(2) Uani 1 1 d .
O17 O 0.8201(14) 0.2683(6) 1.0253(5) 0.031(3) Uani 1 1 d .
O18 O 0.8731(13) 0.4255(6) 0.9857(5) 0.032(3) Uani 1 1 d .
H18A H 0.7643 0.4131 0.9810 0.049 Uiso 1 1 d R
H18B H 0.8927 0.4414 1.0246 0.049 Uiso 1 1 d R
O19 O 0.7764(13) 0.2752(6) 0.8895(4) 0.025(2) Uani 1 1 d .
O20 O 0.9711(13) 0.3644(6) 0.8654(4) 0.028(2) Uani 1 1 d .
O21 O 1.2774(14) 0.2536(6) 0.8917(4) 0.028(3) Uani 1 1 d .
O22 O 1.4703(14) 0.1645(6) 0.8643(5) 0.031(3) Uani 1 1 d .
O23 O 1.0124(14) 0.1338(6) 0.6150(5) 0.031(3) Uani 1 1 d .
O24 O 1.3112(14) 0.0133(6) 0.5240(5) 0.031(3) Uani 1 1 d .
O25 O 1.3039(13) 0.1416(6) 0.5491(4) 0.024(2) Uani 1 1 d .
O26 O 0.5198(13) 0.3683(6) 0.6128(4) 0.024(2) Uani 1 1 d .
O27 O 0.8039(13) 0.3572(6) 0.5404(5) 0.026(2) Uani 1 1 d .
O28 O 0.8100(12) 0.4859(5) 0.5242(4) 0.023(2) Uani 1 1 d .
O29 O 1.1837(14) 0.2929(5) 0.5695(4) 0.029(3) Uani 1 1 d .
H29A H 1.1326 0.3022 0.6039 0.043 Uiso 1 1 d R
H29B H 1.1626 0.2451 0.5562 0.043 Uiso 1 1 d R
O30 O 0.9382(15) 0.4231(6) 0.3983(5) 0.033(3) Uani 1 1 d .
O31 O 0.8634(13) 0.5513(6) 0.4070(5) 0.027(2) Uani 1 1 d .
O32 O 0.6509(13) 0.4616(6) 0.1220(4) 0.026(2) Uani 1 1 d .
O33 O 0.7396(13) 0.5895(6) 0.0568(5) 0.028(2) Uani 1 1 d .
O34 O 0.4650(14) 0.6266(6) 0.0438(5) 0.031(3) Uani 1 1 d .

loop_
_atom_site_aniso_label
_atom_site_aniso_U_11
_atom_site_aniso_U_22
_atom_site_aniso_U_33
_atom_site_aniso_U_23
_atom_site_aniso_U_13
_atom_site_aniso_U_12
Eu1 0.0240(4) 0.0212(4) 0.0250(4) -0.0015(3) -0.0002(3) -0.0009(3)
Eu2 0.0232(4) 0.0296(4) 0.0240(4) -0.0002(3) -0.0011(3) -0.0007(3)
Eu3 0.0242(4) 0.0288(4) 0.0239(4) 0.0041(3) -0.0027(3) -0.0007(3)
Eu4 0.0238(4) 0.0220(4) 0.0257(4) 0.0043(3) 0.0012(3) 0.0007(3)
C1 0.008(7) 0.038(9) 0.030(9) 0.000(7) 0.003(6) -0.002(6)
C2 0.013(6) 0.032(7) 0.029(7) 0.001(6) 0.008(5) -0.002(5)
C3 0.036(9) 0.010(7) 0.026(8) 0.002(6) 0.008(7) 0.002(6)
C4 0.025(8) 0.015(7) 0.032(9) -0.003(6) -0.001(7) 0.004(6)
C5 0.025(8) 0.019(8) 0.035(9) 0.000(7) 0.007(7) 0.005(6)
C6 0.024(9) 0.030(9) 0.041(10) 0.000(8) 0.006(8) 0.016(7)
O35 0.044(8) 0.040(7) 0.068(10) 0.013(6) 0.020(7) 0.008(6)
C7 0.028(9) 0.023(8) 0.034(9) -0.009(7) -0.002(7) 0.003(7)
C8 0.041(10) 0.035(9) 0.021(8) -0.003(7) -0.002(7) 0.010(8)
C9 0.036(10) 0.026(8) 0.026(8) 0.013(7) 0.010(7) -0.006(7)
C10 0.020(8) 0.035(9) 0.035(9) 0.005(7) 0.010(7) 0.007(7)
C11 0.023(8) 0.017(7) 0.025(8) -0.001(6) 0.007(6) 0.001(6)
C12 0.021(8) 0.026(8) 0.036(9) -0.004(7) 0.000(7) -0.004(7)
C13 0.024(8) 0.029(8) 0.029(8) 0.011(7) 0.009(7) 0.006(7)
C14 0.021(3) 0.021(3) 0.021(3) 0.0006(10) 0.0008(10) 0.0006(10)
C15 0.039(10) 0.024(8) 0.036(10) 0.001(7) -0.004(8) -0.006(7)
C16 0.012(7) 0.057(11) 0.021(8) 0.000(7) -0.006(6) 0.001(7)
C17 0.027(9) 0.043(10) 0.021(8) 0.005(7) -0.004(7) -0.003(7)
C18 0.034(9) 0.038(10) 0.016(7) -0.001(7) -0.020(7) 0.005(8)
C19 0.022(8) 0.023(8) 0.029(9) 0.010(7) -0.002(7) 0.013(6)
C20 0.016(7) 0.023(8) 0.021(7) -0.003(6) -0.009(6) 0.007(6)
C21 0.019(8) 0.038(9) 0.013(7) 0.002(6) 0.003(6) 0.008(7)
C22 0.027(8) 0.017(7) 0.033(9) -0.001(6) -0.007(7) 0.000(6)
C23 0.015(7) 0.027(8) 0.031(8) -0.008(7) 0.002(6) -0.001(6)
C24 0.025(8) 0.036(9) 0.018(7) 0.017(7) 0.002(6) 0.002(7)
C25 0.024(9) 0.040(10) 0.039(10) 0.001(8) 0.001(8) 0.008(7)
C26 0.037(10) 0.029(8) 0.018(7) 0.002(6) -0.007(7) -0.002(7)
C27 0.049(10) 0.025(8) 0.009(7) 0.000(6) -0.012(7) -0.017(8)
C28 0.009(7) 0.026(8) 0.029(8) 0.004(7) -0.002(6) 0.003(6)
C29 0.012(7) 0.029(8) 0.023(8) -0.008(6) -0.001(6) 0.004(6)
C30 0.017(8) 0.027(8) 0.042(10) 0.014(7) 0.000(7) -0.001(6)
C31 0.022(8) 0.022(8) 0.039(9) -0.005(7) 0.019(7) -0.008(6)
C32 0.021(8) 0.028(8) 0.023(8) 0.004(7) 0.005(6) -0.010(6)
C33 0.043(11) 0.036(9) 0.025(9) 0.017(7) -0.006(8) 0.006(8)
C34 0.045(11) 0.017(8) 0.034(9) 0.002(7) 0.006(8) -0.014(7)
C35 0.017(7) 0.031(8) 0.028(8) 0.020(7) 0.006(6) 0.000(6)
C36 0.027(8) 0.013(7) 0.020(7) 0.005(6) -0.007(6) -0.002(6)
C37 0.035(10) 0.037(9) 0.020(8) -0.002(7) -0.004(7) 0.017(8)
C38 0.038(10) 0.033(9) 0.046(11) 0.014(8) -0.019(8) 0.001(8)
C39 0.045(11) 0.015(8) 0.048(11) -0.008(7) 0.007(9) 0.007(7)
C40 0.020(9) 0.031(9) 0.060(12) 0.011(8) -0.004(8) -0.002(7)
C41 0.046(11) 0.033(10) 0.029(9) -0.004(7) -0.007(8) 0.009(8)
C42 0.038(10) 0.019(8) 0.027(9) 0.007(6) -0.001(7) 0.002(7)
C43 0.030(9) 0.038(9) 0.025(8) -0.010(7) 0.003(7) 0.009(7)
C44 0.022(8) 0.035(9) 0.031(9) 0.008(7) 0.011(7) 0.003(7)
C45 0.043(11) 0.033(9) 0.017(8) 0.003(7) -0.006(7) -0.003(8)
C46 0.035(10) 0.032(9) 0.033(9) 0.005(7) 0.019(8) -0.017(8)
C47 0.031(9) 0.033(9) 0.031(9) 0.000(7) -0.006(7) 0.012(7)
C48 0.029(9) 0.018(8) 0.048(11) -0.006(7) 0.006(8) 0.001(7)
C49 0.028(9) 0.021(8) 0.026(8) -0.009(6) 0.006(7) 0.004(7)
C50 0.046(11) 0.027(9) 0.024(8) -0.002(7) 0.008(8) -0.023(8)
C51 0.052(12) 0.030(9) 0.030(9) 0.014(7) 0.005(8) 0.001(8)
C52 0.045(12) 0.065(13) 0.025(9) -0.013(9) 0.000(8) -0.018(10)
C53 0.049(11) 0.031(9) 0.029(9) 0.008(7) 0.000(8) 0.005(8)
C54 0.016(8) 0.036(9) 0.034(9) -0.007(7) 0.009(7) -0.013(7)
O1 0.030(6) 0.029(6) 0.033(6) -0.004(5) -0.001(5) -0.002(5)
O2 0.024(6) 0.027(6) 0.030(6) -0.003(5) -0.007(5) 0.004(5)
O3 0.019(5) 0.034(6) 0.027(6) 0.002(5) -0.009(4) 0.000(5)
O4 0.031(6) 0.024(6) 0.031(6) 0.010(5) -0.002(5) 0.001(5)
O5 0.016(6) 0.034(6) 0.030(6) -0.005(5) -0.003(5) -0.005(5)
O6 0.027(6) 0.028(6) 0.029(6) -0.005(5) -0.006(5) -0.003(5)
O7 0.030(6) 0.037(6) 0.030(6) 0.014(5) 0.000(5) 0.002(5)
O8 0.028(6) 0.035(6) 0.021(5) 0.005(5) 0.001(5) 0.000(5)
O9 0.022(6) 0.065(8) 0.026(6) 0.015(6) -0.001(5) 0.003(6)
O10 0.065(9) 0.029(6) 0.016(5) 0.008(5) -0.015(5) -0.007(6)
O11 0.032(7) 0.025(6) 0.041(7) 0.012(5) -0.007(5) 0.013(5)
O12 0.036(7) 0.024(6) 0.033(6) 0.003(5) 0.009(5) 0.016(5)
O13 0.028(6) 0.026(6) 0.030(6) 0.016(5) 0.000(5) 0.004(5)
O14 0.036(7) 0.026(6) 0.042(7) 0.000(5) 0.000(6) -0.002(5)
O15 0.047(7) 0.024(6) 0.025(6) -0.008(5) -0.001(5) -0.008(5)
O16 0.024(6) 0.043(6) 0.015(5) 0.007(5) 0.002(4) -0.015(5)
O17 0.038(7) 0.032(6) 0.022(6) 0.002(5) 0.014(5) -0.014(5)
O18 0.027(6) 0.036(6) 0.034(6) -0.003(5) -0.006(5) 0.005(5)
O19 0.024(6) 0.027(6) 0.022(5) 0.001(4) 0.004(4) 0.003(5)
O20 0.018(5) 0.044(7) 0.020(5) -0.016(5) -0.001(4) -0.005(5)
O21 0.047(7) 0.026(6) 0.011(5) 0.005(4) 0.009(5) 0.011(5)
O22 0.024(6) 0.041(7) 0.028(6) 0.001(5) 0.003(5) 0.005(5)
O23 0.029(6) 0.036(6) 0.027(6) -0.010(5) 0.004(5) 0.008(5)
O24 0.032(7) 0.022(6) 0.039(7) -0.002(5) 0.000(5) 0.000(5)
O25 0.028(6) 0.027(6) 0.018(5) 0.001(4) -0.001(4) 0.009(5)
O26 0.031(6) 0.024(5) 0.017(5) 0.005(4) -0.005(4) -0.011(5)
O27 0.017(5) 0.027(6) 0.034(6) 0.008(5) -0.004(5) 0.008(4)
O28 0.023(6) 0.018(5) 0.029(6) 0.005(4) -0.001(4) -0.009(4)
O29 0.051(7) 0.013(5) 0.022(6) 0.006(4) -0.006(5) 0.006(5)
O30 0.050(8) 0.034(6) 0.015(5) -0.009(5) -0.002(5) -0.004(6)
O31 0.028(6) 0.029(6) 0.025(6) -0.001(5) 0.002(5) 0.007(5)
O32 0.027(6) 0.035(6) 0.015(5) -0.007(4) -0.001(4) -0.004(5)
O33 0.026(6) 0.024(6) 0.034(6) -0.001(5) 0.000(5) -0.005(5)
O34 0.031(6) 0.033(6) 0.030(6) 0.009(5) -0.001(5) 0.001(5)

loop_
_atom_type_symbol
_atom_type_description
_atom_type_scat_dispersion_real
_atom_type_scat_dispersion_imag
_atom_type_scat_source
C C 0.0033 0.0016 'International Tables Vol C Tables 4.2.6.8 and 6.1.1.4'
H H 0.0000 0.0000 'International Tables Vol C Tables 4.2.6.8 and 6.1.1.4'
Eu Eu -0.1578 3.6682 'International Tables Vol C Tables 4.2.6.8 and 6.1.1.4'
O O 0.0106 0.0060 'International Tables Vol C Tables 4.2.6.8 and 6.1.1.4'

loop_
_geom_angle_atom_site_label_1
_geom_angle_atom_site_label_2
_geom_angle_atom_site_label_3
_geom_angle
_geom_angle_site_symmetry_1
_geom_angle_site_symmetry_3
O13 Eu1 O11 83.5(4) 1_554 1_554
O13 Eu1 O2 110.9(4) 1_554 .
O11 Eu1 O2 135.5(4) 1_554 .
O13 Eu1 O3 94.4(3) 1_554 2_656
O11 Eu1 O3 82.9(4) 1_554 2_656
O2 Eu1 O3 134.3(3) . 2_656
O13 Eu1 O24 79.5(3) 1_554 2_756
O11 Eu1 O24 151.7(4) 1_554 2_756
O2 Eu1 O24 72.3(3) . 2_756
O3 Eu1 O24 76.0(4) 2_656 2_756
O13 Eu1 O1 78.7(4) 1_554 .
O11 Eu1 O1 73.5(4) 1_554 .
O2 Eu1 O1 68.9(4) . .
O3 Eu1 O1 156.0(4) 2_656 .
O24 Eu1 O1 124.2(4) 2_756 .
O13 Eu1 O25 156.3(3) 1_554 1_455
O11 Eu1 O25 74.7(4) 1_554 1_455
O2 Eu1 O25 79.9(3) . 1_455
O3 Eu1 O25 91.9(3) 2_656 1_455
O24 Eu1 O25 124.2(3) 2_756 1_455
O1 Eu1 O25 86.4(3) . 1_455
O13 Eu1 O24 153.5(3) 1_554 1_455
O11 Eu1 O24 115.6(4) 1_554 1_455
O2 Eu1 O24 69.4(3) . 1_455
O3 Eu1 O24 71.5(3) 2_656 1_455
O24 Eu1 O24 75.4(4) 2_756 1_455
O1 Eu1 O24 123.0(3) . 1_455
O25 Eu1 O24 49.4(3) 1_455 1_455
O13 Eu1 C18 175.9(4) 1_554 1_455
O11 Eu1 C18 94.9(4) 1_554 1_455
O2 Eu1 C18 72.9(4) . 1_455
O3 Eu1 C18 81.7(4) 2_656 1_455
O24 Eu1 C18 100.5(4) 2_756 1_455
O1 Eu1 C18 104.5(4) . 1_455
O25 Eu1 C18 24.0(3) 1_455 1_455
O24 Eu1 C18 25.4(3) 1_455 1_455
O13 Eu1 Eu1 120.1(2) 1_554 2_656
O11 Eu1 Eu1 143.7(3) 1_554 2_656
O2 Eu1 Eu1 65.4(2) . 2_656
O3 Eu1 Eu1 69.1(2) 2_656 2_656
O24 Eu1 Eu1 41.1(2) 2_756 2_656
O1 Eu1 Eu1 134.2(3) . 2_656
O25 Eu1 Eu1 83.4(2) 1_455 2_656
O24 Eu1 Eu1 34.3(2) 1_455 2_656
C18 Eu1 Eu1 59.5(3) 1_455 2_656
O20 Eu2 O9 133.7(4) . 1_655
O20 Eu2 O33 74.2(4) . 2_766
O9 Eu2 O33 74.4(4) 1_655 2_766
O20 Eu2 O17 115.9(4) . .
O9 Eu2 O17 75.1(4) 1_655 .
O33 Eu2 O17 143.9(3) 2_766 .
O20 Eu2 O21 80.9(3) . .
O9 Eu2 O21 119.2(4) 1_655 .
O33 Eu2 O21 71.4(3) 2_766 .
O17 Eu2 O21 142.0(3) . .
O20 Eu2 O6 112.8(3) . .
O9 Eu2 O6 113.2(4) 1_655 .
O33 Eu2 O6 139.6(3) 2_766 .
O17 Eu2 O6 71.4(3) . .
O21 Eu2 O6 70.7(3) . .
O20 Eu2 O18 72.4(3) . .
O9 Eu2 O18 69.9(4) 1_655 .
O33 Eu2 O18 81.2(3) 2_766 .
O17 Eu2 O18 70.6(3) . .
O21 Eu2 O18 146.0(3) . .
O6 Eu2 O18 139.2(3) . .
O20 Eu2 O19 52.4(3) . .
O9 Eu2 O19 139.5(3) 1_655 .
O33 Eu2 O19 126.4(3) 2_766 .
O17 Eu2 O19 70.4(3) . .
O21 Eu2 O19 101.1(3) . .
O6 Eu2 O19 74.9(3) . .
O18 Eu2 O19 79.0(3) . .
O20 Eu2 O8 145.0(3) . 1_655
O9 Eu2 O8 50.9(3) 1_655 1_655
O33 Eu2 O8 75.9(3) 2_766 1_655
O17 Eu2 O8 99.0(3) . 1_655
O21 Eu2 O8 72.7(3) . 1_655
O6 Eu2 O8 79.8(3) . 1_655
O18 Eu2 O8 120.2(3) . 1_655
O19 Eu2 O8 154.6(3) . 1_655
O20 Eu2 C19 25.3(4) . .
O9 Eu2 C19 144.8(4) 1_655 .
O33 Eu2 C19 99.5(4) 2_766 .
O17 Eu2 C19 94.5(4) . .
O21 Eu2 C19 89.9(4) . .
O6 Eu2 C19 94.1(4) . .
O18 Eu2 C19 74.9(4) . .
O19 Eu2 C19 27.1(3) . .
O8 Eu2 C19 162.5(4) 1_655 .
O20 Eu2 C46 148.5(4) . 1_655
O9 Eu2 C46 25.2(4) 1_655 1_655
O33 Eu2 C46 75.4(4) 2_766 1_655
O17 Eu2 C46 84.9(4) . 1_655
O21 Eu2 C46 97.1(4) . 1_655
O6 Eu2 C46 95.7(4) . 1_655
O18 Eu2 C46 95.0(4) . 1_655
O19 Eu2 C46 155.3(3) . 1_655
O8 Eu2 C46 25.9(4) 1_655 1_655
C19 Eu2 C46 169.4(5) . 1_655
O20 Eu2 Eu3 114.1(2) . 1_655
O9 Eu2 Eu3 83.0(3) 1_655 1_655
O33 Eu2 Eu3 67.0(3) 2_766 1_655
O17 Eu2 Eu3 127.1(3) . 1_655
O21 Eu2 Eu3 37.5(3) . 1_655
O6 Eu2 Eu3 74.5(2) . 1_655
O18 Eu2 Eu3 142.9(2) . 1_655
O19 Eu2 Eu3 135.3(2) . 1_655
O8 Eu2 Eu3 35.3(2) 1_655 1_655
C19 Eu2 Eu3 127.3(3) . 1_655
C46 Eu2 Eu3 59.7(3) 1_655 1_655
O22 Eu3 O5 71.4(4) 1_455 .
O22 Eu3 O7 72.1(3) 1_455 .
O5 Eu3 O7 80.4(3) . .
O22 Eu3 O34 110.2(4) 1_455 2_666
O5 Eu3 O34 139.6(3) . 2_666
O7 Eu3 O34 139.7(4) . 2_666
O22 Eu3 O8 118.5(4) 1_455 .
O5 Eu3 O8 143.0(3) . .
O7 Eu3 O8 70.8(3) . .
O34 Eu3 O8 73.8(3) 2_666 .
O22 Eu3 O16 132.4(4) 1_455 .
O5 Eu3 O16 71.9(3) . .
O7 Eu3 O16 72.7(3) . .
O34 Eu3 O16 117.4(3) 2_666 .
O8 Eu3 O16 77.6(3) . .
O22 Eu3 O19 76.3(3) 1_455 .
O5 Eu3 O19 70.9(3) . .
O7 Eu3 O19 142.6(3) . .
O34 Eu3 O19 70.6(3) 2_666 .
O8 Eu3 O19 144.3(3) . .
O16 Eu3 O19 118.0(3) . .
O22 Eu3 O17 139.3(3) 1_455 .
O5 Eu3 O17 75.7(3) . .
O7 Eu3 O17 125.0(3) . .
O34 Eu3 O17 80.6(4) 2_666 .
O8 Eu3 O17 102.2(3) . .
O16 Eu3 O17 53.1(3) . .
O19 Eu3 O17 70.7(3) . .
O22 Eu3 O21 51.8(3) 1_455 1_455
O5 Eu3 O21 122.9(3) . 1_455
O7 Eu3 O21 77.5(3) . 1_455
O34 Eu3 O21 74.5(3) 2_666 1_455
O8 Eu3 O21 73.3(3) . 1_455
O16 Eu3 O21 143.7(3) . 1_455
O19 Eu3 O21 98.2(3) . 1_455
O17 Eu3 O21 155.0(3) . 1_455
O22 Eu3 C10 25.4(4) 1_455 1_455
O5 Eu3 C10 96.7(4) . 1_455
O7 Eu3 C10 73.2(4) . 1_455
O34 Eu3 C10 92.7(4) 2_666 1_455
O8 Eu3 C10 96.6(4) . 1_455
O16 Eu3 C10 145.4(4) . 1_455
O19 Eu3 C10 86.6(4) . 1_455
O17 Eu3 C10 157.3(4) . 1_455
O21 Eu3 C10 26.4(3) 1_455 1_455
O22 Eu3 C37 140.5(4) 1_455 .
O5 Eu3 C37 69.1(4) . .
O7 Eu3 C37 98.9(4) . .
O34 Eu3 C37 101.2(4) 2_666 .
O8 Eu3 C37 92.5(4) . .
O16 Eu3 C37 27.1(4) . .
O19 Eu3 C37 92.9(4) . .
O17 Eu3 C37 26.2(4) . .
O21 Eu3 C37 165.9(4) 1_455 .
C10 Eu3 C37 165.1(4) 1_455 .
O22 Eu3 Eu2 83.8(3) 1_455 1_455
O5 Eu3 Eu2 148.2(2) . 1_455
O7 Eu3 Eu2 73.1(3) . 1_455
O34 Eu3 Eu2 67.4(3) 2_666 1_455
O8 Eu3 Eu2 39.1(2) . 1_455
O16 Eu3 Eu2 114.8(2) . 1_455
O19 Eu3 Eu2 123.0(2) . 1_455
O17 Eu3 Eu2 134.4(2) . 1_455
O21 Eu3 Eu2 34.42(19) 1_455 1_455
C10 Eu3 Eu2 59.3(3) 1_455 1_455
C37 Eu3 Eu2 131.4(3) . 1_455
O12 Eu4 O14 82.1(4) 1_654 1_554
O12 Eu4 O30 98.9(4) 1_654 .
O14 Eu4 O30 80.8(4) 1_554 .
O12 Eu4 O28 79.9(3) 1_654 2_766
O14 Eu4 O28 147.3(3) 1_554 2_766
O30 Eu4 O28 75.4(4) . 2_766
O12 Eu4 O31 106.0(4) 1_654 2_766
O14 Eu4 O31 139.8(4) 1_554 2_766
O30 Eu4 O31 134.1(3) . 2_766
O28 Eu4 O31 71.9(3) 2_766 2_766
O12 Eu4 O27 155.5(3) 1_654 .
O14 Eu4 O27 77.9(4) 1_554 .
O30 Eu4 O27 91.7(4) . .
O28 Eu4 O27 124.3(3) 2_766 .
O31 Eu4 O27 81.2(3) 2_766 .
O12 Eu4 O29 79.3(4) 1_654 .
O14 Eu4 O29 76.4(4) 1_554 .
O30 Eu4 O29 157.2(3) . .
O28 Eu4 O29 125.9(3) 2_766 .
O31 Eu4 O29 67.0(3) 2_766 .
O27 Eu4 O29 82.4(3) . .
O12 Eu4 O28 155.1(3) 1_654 .
O14 Eu4 O28 117.5(3) 1_554 .
O30 Eu4 O28 71.5(3) . .
O28 Eu4 O28 75.5(3) 2_766 .
O31 Eu4 O28 69.8(3) 2_766 .
O27 Eu4 O28 49.4(3) . .
O29 Eu4 O28 118.5(3) . .
O12 Eu4 C27 179.2(4) 1_654 .
O14 Eu4 C27 97.9(4) 1_554 .
O30 Eu4 C27 81.9(4) . .
O28 Eu4 C27 100.5(4) 2_766 .
O31 Eu4 C27 73.4(4) 2_766 .
O27 Eu4 C27 24.0(3) . .
O29 Eu4 C27 99.9(4) . .
O28 Eu4 C27 25.4(3) . .
O12 Eu4 Eu4 121.0(3) 1_654 2_766
O14 Eu4 Eu4 143.5(3) 1_554 2_766
O30 Eu4 Eu4 68.7(2) . 2_766
O28 Eu4 Eu4 41.2(2) 2_766 2_766
O31 Eu4 Eu4 65.4(2) 2_766 2_766
O27 Eu4 Eu4 83.4(2) . 2_766
O29 Eu4 Eu4 131.8(2) . 2_766
O28 Eu4 Eu4 34.28(18) . 2_766
C27 Eu4 Eu4 59.4(3) . 2_766
O3 C1 O2 126.0(15) . .
O3 C1 C2 118.5(13) . .
O2 C1 C2 115.5(13) . .
C3 C2 C7 116.6(14) . .
C3 C2 C1 122.8(13) . .
C7 C2 C1 120.6(13) . .
C4 C3 C2 122.4(13) . .
C5 C4 C3 117.0(13) . .
C6 C5 C4 122.7(16) . .
C6 C5 O4 115.3(14) . .
C4 C5 O4 121.9(13) . .
C5 C6 C7 120.0(15) . .
C6 C7 C2 121.2(14) . .
O4 C8 C9 113.0(13) . .
O5 C9 O6 129.6(14) . .
O5 C9 C8 117.6(13) . .
O6 C9 C8 112.7(14) . .
O22 C10 O21 122.1(16) . .
O22 C10 C11 116.9(13) . .
O21 C10 C11 120.9(14) . .
O22 C10 Eu3 55.3(9) . 1_655
O21 C10 Eu3 66.8(9) . 1_655
C11 C10 Eu3 170.7(9) . 1_655
C16 C11 C12 121.5(15) . .
C16 C11 C10 116.7(13) . .
C12 C11 C10 121.8(12) . .
C13 C12 C11 118.8(14) . .
C12 C13 C14 120.5(15) . .
C13 C14 O23 115.6(13) . .
C13 C14 C15 120.6(14) . .
O23 C14 C15 123.8(12) . .
C16 C15 C14 118.5(14) . .
C15 C16 C11 120.0(16) . .
O23 C17 C18 112.9(12) . .
O25 C18 O24 118.3(15) . .
O25 C18 C17 119.4(14) . .
O24 C18 C17 122.3(14) . .
O25 C18 Eu1 52.0(8) . 1_655
O24 C18 Eu1 66.3(8) . 1_655
C17 C18 Eu1 171.4(11) . 1_655
O20 C19 O19 119.1(14) . .
O20 C19 C20 119.9(13) . .
O19 C19 C20 120.7(14) . .
O20 C19 Eu2 52.8(8) . .
O19 C19 Eu2 66.4(8) . .
C20 C19 Eu2 169.1(10) . .
C21 C20 C25 118.1(14) . .
C21 C20 C19 124.5(13) . .
C25 C20 C19 117.2(13) . .
C22 C21 C20 122.0(14) . .
C21 C22 C23 120.5(14) . .
O26 C23 C22 118.6(13) . .
O26 C23 C24 121.8(13) . .
C22 C23 C24 119.6(15) . .
C25 C24 C23 118.9(13) . .
C20 C25 C24 120.5(15) . .
O26 C26 C27 111.1(13) . .
O27 C27 O28 121.3(15) . .
O27 C27 C26 120.5(13) . .
O28 C27 C26 118.2(14) . .
O27 C27 Eu4 52.5(8) . .
O28 C27 Eu4 68.9(8) . .
C26 C27 Eu4 172.3(10) . .
O31 C28 O30 124.6(14) . .
O31 C28 C29 117.8(13) . .
O30 C28 C29 117.6(12) . .
C30 C29 C34 117.9(14) . .
C30 C29 C28 120.2(14) . .
C34 C29 C28 121.9(13) . .
C29 C30 C31 120.4(14) . .
C32 C31 C30 120.0(13) . .
C33 C32 O32 125.7(15) . .
C33 C32 C31 120.4(15) . .
O32 C32 C31 113.7(13) . .
C32 C33 C34 119.7(15) . .
C29 C34 C33 121.0(14) . .
O32 C35 C36 113.9(11) . .
O33 C36 O34 127.6(13) . .
O33 C36 C35 118.9(13) . .
O34 C36 C35 113.5(13) . .
O17 C37 O16 118.0(15) . .
O17 C37 C38 121.2(16) . .
O16 C37 C38 120.4(14) . .
O17 C37 Eu3 60.6(8) . .
O16 C37 Eu3 58.3(8) . .
C38 C37 Eu3 176.2(11) . .
O15 C38 C37 114.4(15) . .
O15 C39 C44 125.7(15) . .
O15 C39 C40 113.2(15) . .
C44 C39 C40 121.0(17) . .
C39 C40 C41 116.6(16) . .
C42 C41 C40 119.6(16) . .
C43 C42 C41 124.1(16) . .
C43 C42 C45 119.1(14) . .
C41 C42 C45 116.6(14) . .
C42 C43 C44 117.9(15) . .
C39 C44 C43 120.8(14) . .
O14 C45 O13 124.8(14) . .
O14 C45 C42 120.6(14) . .
O13 C45 C42 114.6(13) . .
O9 C46 O8 119.8(17) . .
O9 C46 C47 116.1(13) . .
O8 C46 C47 124.0(16) . .
O9 C46 Eu2 52.6(9) . 1_455
O8 C46 Eu2 67.7(9) . 1_455
C47 C46 Eu2 165.9(11) . 1_455
C48 C47 C52 121.7(17) . .
C48 C47 C46 116.4(15) . .
C52 C47 C46 121.9(14) . .
C47 C48 C49 118.4(16) . .
C50 C49 C48 120.7(13) . .
C49 C50 O10 115.4(14) . .
C49 C50 C51 122.3(16) . .
O10 C50 C51 122.2(17) . .
C50 C51 C52 117.0(17) . .
C47 C52 C51 120.0(16) . .
O10 C53 C54 111.5(14) . .
O11 C54 O12 126.1(14) . .
O11 C54 C53 116.5(14) . .
O12 C54 C53 117.4(15) . .
C1 O2 Eu1 142.8(10) . .
C1 O3 Eu1 136.3(10) . 2_656
C5 O4 C8 118.7(11) . .
C9 O5 Eu3 136.8(9) . .
C9 O6 Eu2 131.0(10) . .
C46 O8 Eu3 153.1(10) . .
C46 O8 Eu2 86.5(10) . 1_455
Eu3 O8 Eu2 105.6(3) . 1_455
C46 O9 Eu2 102.2(10) . 1_455
C50 O10 C53 122.8(13) . .
C54 O11 Eu1 160.6(11) . 1_556
C54 O12 Eu4 147.4(10) . 1_456
C45 O13 Eu1 147.8(11) . 1_556
C45 O14 Eu4 165.3(12) . 1_556
C38 O15 C39 120.3(12) . .
C37 O16 Eu3 94.6(8) . .
C37 O17 Eu2 135.8(11) . .
C37 O17 Eu3 93.2(10) . .
Eu2 O17 Eu3 112.3(4) . .
C19 O19 Eu3 151.5(9) . .
C19 O19 Eu2 86.6(9) . .
Eu3 O19 Eu2 106.4(3) . .
C19 O20 Eu2 101.8(9) . .
C10 O21 Eu2 151.8(10) . .
C10 O21 Eu3 86.9(10) . 1_655
Eu2 O21 Eu3 108.1(3) . 1_655
C10 O22 Eu3 99.2(10) . 1_655
C14 O23 C17 118.1(12) . .
C18 O24 Eu1 163.7(10) . 2_756
C18 O24 Eu1 88.2(9) . 1_655
Eu1 O24 Eu1 104.6(4) 2_756 1_655
C18 O25 Eu1 104.0(9) . 1_655
C23 O26 C26 119.1(11) . .
C27 O27 Eu4 103.4(9) . .
C27 O28 Eu4 165.6(9) . 2_766
C27 O28 Eu4 85.7(9) . .
Eu4 O28 Eu4 104.5(3) 2_766 .
C28 O30 Eu4 137.9(9) . .
C28 O31 Eu4 143.0(10) . 2_766
C32 O32 C35 117.5(11) . .
C36 O33 Eu2 139.3(9) . 2_766
C36 O34 Eu3 131.7(9) . 2_666

loop_
_geom_bond_atom_site_label_1
_geom_bond_atom_site_label_2
_geom_bond_distance
_geom_bond_site_symmetry_2
Eu1 O13 2.335(10) 1_554
Eu1 O11 2.344(10) 1_554
Eu1 O2 2.346(10) .
Eu1 O3 2.360(10) 2_656
Eu1 O24 2.364(10) 2_756
Eu1 O1 2.411(10) .
Eu1 O25 2.446(9) 1_455
Eu1 O24 2.759(10) 1_455
Eu1 C18 3.011(17) 1_455
Eu1 Eu1 4.060(2) 2_656
Eu2 O20 2.322(11) .
Eu2 O9 2.351(11) 1_655
Eu2 O33 2.378(10) 2_766
Eu2 O17 2.421(9) .
Eu2 O21 2.433(9) .
Eu2 O6 2.464(10) .
Eu2 O18 2.479(10) .
Eu2 O19 2.618(10) .
Eu2 O8 2.680(11) 1_655
Eu2 C19 2.852(16) .
Eu2 C46 2.891(19) 1_655
Eu2 Eu3 4.0928(19) 1_655
Eu3 O22 2.375(10) 1_455
Eu3 O5 2.395(10) .
Eu3 O7 2.437(10) .
Eu3 O34 2.447(10) 2_666
Eu3 O8 2.456(10) .
Eu3 O16 2.467(10) .
Eu3 O19 2.509(9) .
Eu3 O17 2.520(11) .
Eu3 O21 2.622(11) 1_455
Eu3 C10 2.850(18) 1_455
Eu3 C37 2.889(17) .
Eu3 Eu2 4.0928(19) 1_455
Eu4 O12 2.291(10) 1_654
Eu4 O14 2.336(10) 1_554
Eu4 O30 2.366(11) .
Eu4 O28 2.380(9) 2_766
Eu4 O31 2.398(10) 2_766
Eu4 O27 2.428(10) .
Eu4 O29 2.435(9) .
Eu4 O28 2.783(10) .
Eu4 C27 2.975(17) .
Eu4 Eu4 4.090(2) 2_766
C1 O3 1.237(17) .
C1 O2 1.283(17) .
C1 C2 1.495(19) .
C2 C3 1.40(2) .
C2 C7 1.43(2) .
C3 C4 1.402(19) .
C4 C5 1.391(19) .
C5 C6 1.36(2) .
C5 O4 1.391(18) .
C6 C7 1.37(2) .
C8 O4 1.444(18) .
C8 C9 1.56(2) .
C9 O5 1.257(18) .
C9 O6 1.267(17) .
C10 O22 1.239(18) .
C10 O21 1.268(17) .
C10 C11 1.53(2) .
C10 Eu3 2.850(17) 1_655
C11 C16 1.401(19) .
C11 C12 1.40(2) .
C12 C13 1.38(2) .
C13 C14 1.383(19) .
C14 O23 1.387(16) .
C14 C15 1.44(2) .
C15 C16 1.36(2) .
C17 O23 1.409(16) .
C17 C18 1.50(2) .
C18 O25 1.261(18) .
C18 O24 1.294(18) .
C18 Eu1 3.011(17) 1_655
C19 O20 1.247(17) .
C19 O19 1.300(16) .
C19 C20 1.477(18) .
C20 C21 1.398(19) .
C20 C25 1.40(2) .
C21 C22 1.370(19) .
C22 C23 1.38(2) .
C23 O26 1.367(17) .
C23 C24 1.42(2) .
C24 C25 1.42(2) .
C26 O26 1.395(16) .
C26 C27 1.56(2) .
C27 O27 1.244(18) .
C27 O28 1.279(16) .
C28 O31 1.252(16) .
C28 O30 1.271(17) .
C28 C29 1.484(18) .
C29 C30 1.377(19) .
C29 C34 1.39(2) .
C30 C31 1.42(2) .
C31 C32 1.38(2) .
C32 C33 1.34(2) .
C32 O32 1.367(16) .
C33 C34 1.42(2) .
C35 O32 1.433(17) .
C35 C36 1.513(17) .
C36 O33 1.222(17) .
C36 O34 1.271(17) .
C37 O17 1.280(18) .
C37 O16 1.319(19) .
C37 C38 1.48(2) .
C38 O15 1.356(18) .
C39 O15 1.364(18) .
C39 C44 1.38(2) .
C39 C40 1.40(2) .
C40 C41 1.45(2) .
C41 C42 1.37(2) .
C42 C43 1.32(2) .
C42 C45 1.560(19) .
C43 C44 1.433(19) .
C45 O14 1.237(18) .
C45 O13 1.283(18) .
C46 O9 1.26(2) .
C46 O8 1.264(17) .
C46 C47 1.53(2) .
C46 Eu2 2.891(19) 1_455
C47 C48 1.34(2) .
C47 C52 1.39(2) .
C48 C49 1.43(2) .
C49 C50 1.33(2) .
C50 O10 1.369(17) .
C50 C51 1.39(2) .
C51 C52 1.42(2) .
C53 O10 1.392(18) .
C53 C54 1.541(19) .
C54 O11 1.233(19) .
C54 O12 1.287(18) .
O3 Eu1 2.360(10) 2_656
O8 Eu2 2.680(11) 1_455
O9 Eu2 2.351(11) 1_455
O11 Eu1 2.344(10) 1_556
O12 Eu4 2.291(10) 1_456
O13 Eu1 2.335(10) 1_556
O14 Eu4 2.336(10) 1_556
O21 Eu3 2.622(11) 1_655
O22 Eu3 2.375(10) 1_655
O24 Eu1 2.364(10) 2_756
O24 Eu1 2.759(10) 1_655
O25 Eu1 2.446(9) 1_655
O28 Eu4 2.380(9) 2_766
O31 Eu4 2.398(10) 2_766
O33 Eu2 2.378(10) 2_766
O34 Eu3 2.447(10) 2_666
